data_1568970
loop_
_publ_author_name
'Xiao, Yuanjiu'
'Tang, Lei'
'Xu, Tong-Tong'
'Sheng, Jiang-Yi-Hui'
'Zhou, Zhongyan'
'Yue, Lei'
'Wang, Guoqiang'
'Oestreich, Martin'
'Feng, Jian-Jun'

_publ_section_title
;
 Atom-economic and stereoselective catalytic synthesis of fully
 substituted enol esters/carbonates of amides in acyclic systems enabled
 by boron Lewis acid catalysis.
;
_journal_issue 21
_journal_name_full 'Chemical science'
_journal_page_first 5608
_journal_page_last 5618
_journal_paper_doi 10.1039/d3sc01394d
_journal_volume 14
_journal_year 2023
_chemical_formula_moiety 'C25 H26 Cl N O5'
_chemical_formula_sum 'C25 H26 Cl N O5'
_chemical_formula_weight 455.92
_chemical_name_systematic '(E)-allyl (2-benzhydryl-5-chloro-1-(2-oxooxazolidin-3-yl)pent-1-en-1-yl) carbonate'
_space_group_crystal_system monoclinic
_space_group_IT_number 14
_space_group_name_Hall '-P 2yn'
_space_group_name_H-M_alt 'P 1 21/n 1'
_atom_sites_solution_hydrogens mixed
_audit_creation_date 2022-11-01
_audit_creation_method
;
Olex2 1.2
(compiled 2018.05.29 svn.r3508 for OlexSys, GUI svn.r5506)
;
_audit_update_record
;
2023-01-17 deposited with the CCDC.	2023-04-21 downloaded from the CCDC.
;
_cell_angle_alpha 90
_cell_angle_beta 105.611(2)
_cell_angle_gamma 90
_cell_formula_units_Z 4
_cell_length_a 9.5099(2)
_cell_length_b 18.1304(3)
_cell_length_c 14.0225(2)
_cell_measurement_reflns_used 5776
_cell_measurement_temperature 100.01(10)
_cell_measurement_theta_max 71.5530
_cell_measurement_theta_min 4.8620
_cell_volume 2328.55(7)
_computing_cell_refinement 'CrysAlisPro 1.171.38.46 (Rigaku OD, 2015)'
_computing_data_collection 'CrysAlisPro 1.171.38.46 (Rigaku OD, 2015)'
_computing_data_reduction 'CrysAlisPro 1.171.38.46 (Rigaku OD, 2015)'
_computing_molecular_graphics 'Olex2 (Dolomanov et al., 2009)'
_computing_publication_material 'Olex2 (Dolomanov et al., 2009)'
_computing_structure_refinement 'ShelXL (Sheldrick, 2015)'
_computing_structure_solution 'ShelXT (Sheldrick, 2015)'
_diffrn_ambient_environment N~2~
_diffrn_ambient_temperature 100.01(10)
_diffrn_detector 'CCD plate'
_diffrn_detector_area_resol_mean 8.0697
_diffrn_detector_type EosS2
_diffrn_measured_fraction_theta_full 1.000
_diffrn_measured_fraction_theta_max 1.000
_diffrn_measurement_details
;
List of Runs (angles in degrees, time in seconds):

  # Type    Start    End  Width  t~exp~   \w     \q     \k     \f   Frames
#--------------------------------------------------------------------------
  1  \w    -33.00  32.00   1.00    1.00    --   34.48 -57.00  60.00   65
  2  \w     29.00  56.00   1.00    1.00    --   34.48 -99.00 -60.00   27
  3  \w     27.00  86.00   1.00    1.00    --   34.48-125.00-150.00   59
  4  \w     54.00 111.00   1.00    4.00    --  105.25-111.00-150.00   57
  5  \w     70.00 118.00   1.00    4.00    --  105.25 -45.00-120.00   48
  6  \w     52.00  96.00   1.00    4.00    --  105.25 -61.00-120.00   44
  7  \w     91.00 175.00   1.00    4.00    --  105.25  30.00  30.00   84
  8  \w    110.00 175.00   1.00    4.00    --  105.25 111.00  30.00   65
  9  \w    100.00 167.00   1.00    4.00    --  105.25 111.00-150.00   67
 10  \w    116.00 156.00   1.00    4.00    --  105.25 111.00-180.00   40
 11  \w     30.00 101.00   1.00    1.00    --   34.48  57.00-120.00   71
 12  \w     27.00  61.00   1.00    1.00    --   34.48  57.00-150.00   34
 13  \w     38.00 107.00   1.00    4.00    --  105.25 -94.00  30.00   69
 14  \w      5.00  61.00   1.00    1.00    --   34.48  19.00  90.00   56
;
_diffrn_measurement_device 'four-circle diffractometer'
_diffrn_measurement_device_type 'SuperNova, Dual, Cu at zero, EosS2'
_diffrn_measurement_method '\w scans'
_diffrn_orient_matrix_type 'CrysAlisPro convention (1999,Acta A55,543-557)'
_diffrn_orient_matrix_UB_11 0.0126881000
_diffrn_orient_matrix_UB_12 0.0839310000
_diffrn_orient_matrix_UB_13 -0.0134252000
_diffrn_orient_matrix_UB_21 -0.0285210000
_diffrn_orient_matrix_UB_22 -0.0108569000
_diffrn_orient_matrix_UB_23 -0.1124502000
_diffrn_orient_matrix_UB_31 -0.1652640000
_diffrn_orient_matrix_UB_32 0.0083189000
_diffrn_orient_matrix_UB_33 -0.0127349000
_diffrn_radiation_monochromator mirror
_diffrn_radiation_probe x-ray
_diffrn_radiation_type CuK\a
_diffrn_radiation_wavelength 1.54184
_diffrn_reflns_av_R_equivalents 0.0188
_diffrn_reflns_av_unetI/netI 0.0242
_diffrn_reflns_Laue_measured_fraction_full 1.000
_diffrn_reflns_Laue_measured_fraction_max 1.000
_diffrn_reflns_limit_h_max 7
_diffrn_reflns_limit_h_min -11
_diffrn_reflns_limit_k_max 21
_diffrn_reflns_limit_k_min -21
_diffrn_reflns_limit_l_max 16
_diffrn_reflns_limit_l_min -16
_diffrn_reflns_number 8080
_diffrn_reflns_point_group_measured_fraction_full 1.000
_diffrn_reflns_point_group_measured_fraction_max 1.000
_diffrn_reflns_theta_full 66.594
_diffrn_reflns_theta_max 66.594
_diffrn_reflns_theta_min 4.082
_diffrn_source 'micro-focus sealed X-ray tube'
_diffrn_source_type 'SuperNova (Cu) X-ray Source'
_exptl_absorpt_coefficient_mu 1.752
_exptl_absorpt_correction_T_max 1.00000
_exptl_absorpt_correction_T_min 0.34549
_exptl_absorpt_correction_type multi-scan
_exptl_absorpt_process_details
;
CrysAlisPro 1.171.38.46 (Rigaku Oxford Diffraction, 2015)
Empirical absorption correction using spherical harmonics,
 implemented in SCALE3 ABSPACK scaling algorithm.
;
_exptl_crystal_colour colourless
_exptl_crystal_colour_primary colourless
_exptl_crystal_density_diffrn 1.300
_exptl_crystal_description block
_exptl_crystal_F_000 960
_exptl_crystal_size_max 0.4
_exptl_crystal_size_mid 0.4
_exptl_crystal_size_min 0.4
_refine_diff_density_max 0.258
_refine_diff_density_min -0.266
_refine_diff_density_rms 0.045
_refine_ls_extinction_method none
_refine_ls_goodness_of_fit_ref 1.057
_refine_ls_hydrogen_treatment mixed
_refine_ls_matrix_type full
_refine_ls_number_parameters 297
_refine_ls_number_reflns 4118
_refine_ls_number_restraints 0
_refine_ls_restrained_S_all 1.057
_refine_ls_R_factor_all 0.0393
_refine_ls_R_factor_gt 0.0363
_refine_ls_shift/su_max 0.001
_refine_ls_shift/su_mean 0.000
_refine_ls_structure_factor_coef Fsqd
_refine_ls_weighting_details 'w=1/[\s^2^(Fo^2^)+(0.0438P)^2^+1.0283P] where P=(Fo^2^+2Fc^2^)/3'
_refine_ls_weighting_scheme calc
_refine_ls_wR_factor_gt 0.0899
_refine_ls_wR_factor_ref 0.0918
_reflns_Friedel_coverage 0.000
_reflns_number_gt 3851
_reflns_number_total 4118
_reflns_threshold_expression 'I > 2\s(I)'
_cod_data_source_file d3sc01394d2.cif
_cod_data_source_block exp_2606
_cod_depositor_comments 'Adding full bibliography for 1568970--1568971.cif.'
_cod_database_code 1568970
_shelx_shelxl_version_number 2016/6
_chemical_oxdiff_formula 'C20 H50 O5 N1 Cl1'
_shelx_space_group_comment
;
The symmetry employed for this shelxl refinement is uniquely defined
by the following loop, which should always be used as a source of
symmetry information in preference to the above space-group names.
They are only intended as comments.
;
_shelx_estimated_absorpt_t_max 0.541
_shelx_estimated_absorpt_t_min 0.541
_reflns_odcompleteness_completeness 99.93
_reflns_odcompleteness_iscentric 1
_reflns_odcompleteness_theta 66.49
_olex2_refinement_description
;
1. Fixed Uiso
 At 1.2 times of:
  All C(H) groups, All C(H,H) groups
2.a Ternary CH refined with riding coordinates:
 C00C(H00C)
2.b Secondary CH2 refined with riding coordinates:
 C00K(H00A,H00B), C00L(H00F,H00G), C00N(H00K,H00L), C00R(H00N,H00R), C00S(H00S,
 H00T), C00T(H00U,H00V)
2.c Aromatic/amide H refined with riding coordinates:
 C00D(H00D), C00E(H00E), C00H(H00H), C00I(H00I), C00J(H00J), C00M(H00M),
 C00O(H00O), C00P(H00P), C00Q(H00Q), C00U(H00W), C00V(H00X)
;
_olex2_submission_special_instructions 'No special instructions were received'
_oxdiff_exptl_absorpt_empirical_details
;
Empirical correction (ABSPACK) includes:
- Absorption correction using spherical harmonics
- Frame scaling
;
_oxdiff_exptl_absorpt_empirical_full_max 2.026
_oxdiff_exptl_absorpt_empirical_full_min 0.441

loop_
_space_group_symop_operation_xyz
'x, y, z'
'-x+1/2, y+1/2, -z+1/2'
'-x, -y, -z'
'x-1/2, -y-1/2, z-1/2'

loop_
_atom_site_label
_atom_site_type_symbol
_atom_site_fract_x
_atom_site_fract_y
_atom_site_fract_z
_atom_site_U_iso_or_equiv
_atom_site_adp_type
_atom_site_occupancy
_atom_site_site_symmetry_order
_atom_site_calc_flag
_atom_site_refinement_flags_posn
_atom_site_refinement_flags_adp
_atom_site_refinement_flags_occupancy
_atom_site_disorder_assembly
_atom_site_disorder_group
Cl01 Cl 0.22580(5) 0.94346(2) 0.67435(3) 0.03098(12) Uani 1 1 d . . . . .
O002 O 0.28719(11) 0.67280(6) 0.51494(8) 0.0213(2) Uani 1 1 d . . . . .
O003 O 0.11517(11) 0.47096(6) 0.58736(8) 0.0222(2) Uani 1 1 d . . . . .
O004 O 0.50369(12) 0.64254(6) 0.48670(8) 0.0236(2) Uani 1 1 d . . . . .
O005 O 0.05940(12) 0.58315(6) 0.63522(8) 0.0259(2) Uani 1 1 d . . . . .
O006 O 0.33209(12) 0.71184(6) 0.38113(8) 0.0252(2) Uani 1 1 d . . . . .
N007 N 0.27730(13) 0.56074(7) 0.59822(9) 0.0186(3) Uani 1 1 d . . . . .
C008 C 0.14263(16) 0.54284(8) 0.60909(10) 0.0190(3) Uani 1 1 d . . . . .
C009 C 0.39982(16) 0.66700(8) 0.86750(11) 0.0177(3) Uani 1 1 d . . . . .
C00A C 0.60916(16) 0.60627(7) 0.81346(11) 0.0190(3) Uani 1 1 d . . . . .
C00B C 0.40180(15) 0.66745(8) 0.68800(11) 0.0176(3) Uani 1 1 d . . . . .
C00C C 0.44620(15) 0.62573(7) 0.78556(10) 0.0173(3) Uani 1 1 d . . . . .
H00C H 0.391380 0.578034 0.775002 0.021 Uiso 1 1 calc R . . . .
C00D C 0.26572(17) 0.65051(8) 0.88368(11) 0.0212(3) Uani 1 1 d . . . . .
H00D H 0.204935 0.614137 0.844268 0.025 Uiso 1 1 calc R . . . .
C00E C 0.48733(16) 0.72063(8) 0.92583(11) 0.0205(3) Uani 1 1 d . . . . .
H00E H 0.580077 0.731811 0.916096 0.025 Uiso 1 1 calc R . . . .
C00F C 0.32803(15) 0.63384(8) 0.60602(11) 0.0180(3) Uani 1 1 d . . . . .
C00G C 0.38762(16) 0.67246(8) 0.46264(11) 0.0194(3) Uani 1 1 d . . . . .
C00H C 0.30665(17) 0.74081(9) 1.01423(11) 0.0241(3) Uani 1 1 d . . . . .
H00H H 0.274627 0.765884 1.064076 0.029 Uiso 1 1 calc R . . . .
C00I C 0.44001(17) 0.75802(8) 0.99834(11) 0.0229(3) Uani 1 1 d . . . . .
H00I H 0.499404 0.795298 1.036783 0.028 Uiso 1 1 calc R . . . .
C00J C 0.69096(17) 0.61037(8) 0.74533(12) 0.0234(3) Uani 1 1 d . . . . .
H00J H 0.646680 0.627744 0.680250 0.028 Uiso 1 1 calc R . . . .
C00K C 0.32068(17) 0.80060(8) 0.68428(12) 0.0226(3) Uani 1 1 d . . . . .
H00A H 0.245983 0.796019 0.619963 0.027 Uiso 1 1 calc R . . . .
H00B H 0.274527 0.787551 0.737428 0.027 Uiso 1 1 calc R . . . .
C00L C 0.44713(16) 0.74742(8) 0.68693(11) 0.0196(3) Uani 1 1 d . . . . .
H00F H 0.483879 0.756244 0.628231 0.023 Uiso 1 1 calc R . . . .
H00G H 0.527905 0.757587 0.746713 0.023 Uiso 1 1 calc R . . . .
C00M C 0.67594(18) 0.57963(9) 0.90782(12) 0.0262(3) Uani 1 1 d . . . . .
H00M H 0.621346 0.575875 0.955261 0.031 Uiso 1 1 calc R . . . .
C00N C 0.23884(17) 0.43730(8) 0.56198(12) 0.0233(3) Uani 1 1 d . . . . .
H00K H 0.206493 0.410408 0.498379 0.028 Uiso 1 1 calc R . . . .
H00L H 0.289308 0.402273 0.614172 0.028 Uiso 1 1 calc R . . . .
C00O C 0.90236(17) 0.56360(9) 0.86529(14) 0.0290(4) Uani 1 1 d . . . . .
H00O H 1.002239 0.549467 0.883160 0.035 Uiso 1 1 calc R . . . .
C00P C 0.21960(17) 0.68691(9) 0.95734(12) 0.0249(3) Uani 1 1 d . . . . .
H00P H 0.128232 0.674782 0.968631 0.030 Uiso 1 1 calc R . . . .
C00Q C 0.83729(18) 0.58934(9) 0.77113(14) 0.0293(4) Uani 1 1 d . . . . .
H00Q H 0.892267 0.592715 0.723882 0.035 Uiso 1 1 calc R . . . .
C00R C 0.33930(18) 0.50060(8) 0.55361(14) 0.0286(4) Uani 1 1 d . . . . .
H00N H 0.441558 0.490361 0.590932 0.034 Uiso 1 1 calc R . . . .
H00R H 0.335248 0.511250 0.483682 0.034 Uiso 1 1 calc R . . . .
C00S C 0.41892(19) 0.71301(9) 0.31062(12) 0.0269(3) Uani 1 1 d . . . . .
H00S H 0.523617 0.715320 0.347028 0.032 Uiso 1 1 calc R . . . .
H00T H 0.395113 0.758010 0.269419 0.032 Uiso 1 1 calc R . . . .
C00T C 0.37559(18) 0.87925(8) 0.69826(12) 0.0260(3) Uani 1 1 d . . . . .
H00U H 0.436762 0.889353 0.652706 0.031 Uiso 1 1 calc R . . . .
H00V H 0.437020 0.885866 0.766931 0.031 Uiso 1 1 calc R . . . .
C00U C 0.3934(2) 0.64727(9) 0.24518(12) 0.0309(4) Uani 1 1 d . . . . .
H00W H 0.446605 0.644388 0.196870 0.037 Uiso 1 1 calc R . . . .
C00V C 0.82165(19) 0.55849(9) 0.93333(13) 0.0307(4) Uani 1 1 d . . . . .
H00X H 0.865996 0.540393 0.998022 0.037 Uiso 1 1 calc R . . . .
C00W C 0.3039(3) 0.59277(11) 0.24807(16) 0.0435(5) Uani 1 1 d . . . . .
H00Y H 0.243(2) 0.5929(12) 0.2944(16) 0.035(5) Uiso 1 1 d . . . . .
H H 0.289(3) 0.5515(17) 0.202(2) 0.076(9) Uiso 1 1 d . . . . .

loop_
_atom_site_aniso_label
_atom_site_aniso_U_11
_atom_site_aniso_U_22
_atom_site_aniso_U_33
_atom_site_aniso_U_23
_atom_site_aniso_U_13
_atom_site_aniso_U_12
Cl01 0.0474(3) 0.01575(19) 0.0274(2) -0.00022(14) 0.00592(17) 0.01141(16)
O002 0.0240(5) 0.0178(5) 0.0207(5) 0.0025(4) 0.0037(4) 0.0051(4)
O003 0.0227(5) 0.0158(5) 0.0274(5) -0.0009(4) 0.0054(4) -0.0021(4)
O004 0.0240(6) 0.0212(5) 0.0257(6) 0.0029(4) 0.0069(4) 0.0034(4)
O005 0.0246(5) 0.0223(6) 0.0332(6) -0.0024(5) 0.0123(5) 0.0019(5)
O006 0.0341(6) 0.0188(5) 0.0228(5) 0.0043(4) 0.0076(5) 0.0070(5)
N007 0.0195(6) 0.0123(6) 0.0238(6) -0.0032(5) 0.0052(5) 0.0011(5)
C008 0.0212(7) 0.0172(7) 0.0165(7) 0.0005(5) 0.0015(5) 0.0005(6)
C009 0.0213(7) 0.0115(6) 0.0196(7) 0.0015(5) 0.0043(6) 0.0027(5)
C00A 0.0225(7) 0.0091(6) 0.0250(7) -0.0033(5) 0.0054(6) -0.0005(5)
C00B 0.0183(7) 0.0113(7) 0.0241(7) 0.0001(6) 0.0071(6) 0.0020(5)
C00C 0.0209(7) 0.0102(6) 0.0209(7) -0.0011(5) 0.0056(6) -0.0009(5)
C00D 0.0244(7) 0.0157(7) 0.0226(7) -0.0014(6) 0.0048(6) -0.0013(6)
C00E 0.0201(7) 0.0160(7) 0.0244(7) -0.0009(6) 0.0040(6) 0.0002(6)
C00F 0.0191(7) 0.0127(7) 0.0221(7) 0.0015(5) 0.0056(6) 0.0039(5)
C00G 0.0246(8) 0.0111(6) 0.0214(7) -0.0012(5) 0.0043(6) -0.0001(6)
C00H 0.0309(8) 0.0200(7) 0.0219(7) -0.0009(6) 0.0079(6) 0.0067(6)
C00I 0.0268(8) 0.0159(7) 0.0232(7) -0.0028(6) 0.0018(6) 0.0023(6)
C00J 0.0261(8) 0.0159(7) 0.0291(8) 0.0035(6) 0.0089(6) 0.0026(6)
C00K 0.0272(8) 0.0126(7) 0.0270(8) -0.0002(6) 0.0058(6) 0.0017(6)
C00L 0.0232(7) 0.0115(7) 0.0238(7) -0.0004(6) 0.0059(6) -0.0008(6)
C00M 0.0303(8) 0.0243(8) 0.0236(8) -0.0020(6) 0.0069(6) 0.0071(7)
C00N 0.0257(8) 0.0151(7) 0.0290(8) -0.0031(6) 0.0073(6) 0.0006(6)
C00O 0.0198(7) 0.0187(8) 0.0457(10) -0.0029(7) 0.0041(7) 0.0023(6)
C00P 0.0243(8) 0.0236(8) 0.0288(8) 0.0003(6) 0.0108(6) 0.0010(6)
C00Q 0.0267(8) 0.0200(8) 0.0450(10) 0.0038(7) 0.0164(7) 0.0020(6)
C00R 0.0300(8) 0.0126(7) 0.0477(10) -0.0072(7) 0.0181(7) 0.0006(6)
C00S 0.0378(9) 0.0193(7) 0.0245(8) 0.0044(6) 0.0098(7) -0.0007(7)
C00T 0.0340(9) 0.0127(7) 0.0305(8) -0.0008(6) 0.0070(7) 0.0041(6)
C00U 0.0421(10) 0.0257(8) 0.0242(8) 0.0009(7) 0.0076(7) 0.0070(7)
C00V 0.0323(9) 0.0270(8) 0.0273(8) -0.0034(7) -0.0011(7) 0.0100(7)
C00W 0.0589(13) 0.0292(10) 0.0380(11) -0.0087(8) 0.0053(10) -0.0086(9)

loop_
_atom_type_symbol
_atom_type_description
_atom_type_scat_dispersion_real
_atom_type_scat_dispersion_imag
_atom_type_scat_source
C C 0.0181 0.0091 'International Tables Vol C Tables 4.2.6.8 and 6.1.1.4'
H H 0.0000 0.0000 'International Tables Vol C Tables 4.2.6.8 and 6.1.1.4'
Cl Cl 0.3639 0.7018 'International Tables Vol C Tables 4.2.6.8 and 6.1.1.4'
N N 0.0311 0.0180 'International Tables Vol C Tables 4.2.6.8 and 6.1.1.4'
O O 0.0492 0.0322 'International Tables Vol C Tables 4.2.6.8 and 6.1.1.4'

loop_
_geom_angle_atom_site_label_1
_geom_angle_atom_site_label_2
_geom_angle_atom_site_label_3
_geom_angle
_geom_angle_site_symmetry_1
_geom_angle_site_symmetry_3
_geom_angle_publ_flag
C00G O002 C00F 115.08(11) . . ?
C008 O003 C00N 109.97(11) . . ?
C00G O006 C00S 115.26(12) . . ?
C008 N007 C00F 121.82(12) . . ?
C008 N007 C00R 111.64(12) . . ?
C00F N007 C00R 124.68(12) . . ?
O003 C008 N007 109.53(12) . . ?
O005 C008 O003 123.52(14) . . ?
O005 C008 N007 126.94(14) . . ?
C00D C009 C00C 118.72(13) . . ?
C00D C009 C00E 118.99(14) . . ?
C00E C009 C00C 122.29(13) . . ?
C00J C00A C00C 121.83(13) . . ?
C00J C00A C00M 118.47(14) . . ?
C00M C00A C00C 119.58(13) . . ?
C00F C00B C00C 120.43(13) . . ?
C00F C00B C00L 121.23(13) . . ?
C00L C00B C00C 118.33(12) . . ?
C009 C00C C00A 113.33(12) . . ?
C009 C00C H00C 106.8 . . ?
C00A C00C H00C 106.8 . . ?
C00B C00C C009 111.45(11) . . ?
C00B C00C C00A 111.15(12) . . ?
C00B C00C H00C 106.8 . . ?
C009 C00D H00D 119.8 . . ?
C009 C00D C00P 120.42(14) . . ?
C00P C00D H00D 119.8 . . ?
C009 C00E H00E 119.7 . . ?
C009 C00E C00I 120.58(14) . . ?
C00I C00E H00E 119.7 . . ?
N007 C00F O002 113.24(12) . . ?
C00B C00F O002 120.35(13) . . ?
C00B C00F N007 126.37(14) . . ?
O004 C00G O002 125.67(14) . . ?
O004 C00G O006 127.56(14) . . ?
O006 C00G O002 106.77(12) . . ?
C00I C00H H00H 120.0 . . ?
C00I C00H C00P 119.90(14) . . ?
C00P C00H H00H 120.0 . . ?
C00E C00I H00I 120.0 . . ?
C00H C00I C00E 119.91(14) . . ?
C00H C00I H00I 120.0 . . ?
C00A C00J H00J 119.6 . . ?
C00A C00J C00Q 120.83(15) . . ?
C00Q C00J H00J 119.6 . . ?
H00A C00K H00B 108.1 . . ?
C00L C00K H00A 109.6 . . ?
C00L C00K H00B 109.6 . . ?
C00T C00K H00A 109.6 . . ?
C00T C00K H00B 109.6 . . ?
C00T C00K C00L 110.38(12) . . ?
C00B C00L C00K 112.25(12) . . ?
C00B C00L H00F 109.2 . . ?
C00B C00L H00G 109.2 . . ?
C00K C00L H00F 109.2 . . ?
C00K C00L H00G 109.2 . . ?
H00F C00L H00G 107.9 . . ?
C00A C00M H00M 119.7 . . ?
C00V C00M C00A 120.62(16) . . ?
C00V C00M H00M 119.7 . . ?
O003 C00N H00K 110.6 . . ?
O003 C00N H00L 110.6 . . ?
O003 C00N C00R 105.63(12) . . ?
H00K C00N H00L 108.7 . . ?
C00R C00N H00K 110.6 . . ?
C00R C00N H00L 110.6 . . ?
C00Q C00O H00O 120.2 . . ?
C00V C00O H00O 120.2 . . ?
C00V C00O C00Q 119.66(15) . . ?
C00D C00P H00P 119.9 . . ?
C00H C00P C00D 120.17(15) . . ?
C00H C00P H00P 119.9 . . ?
C00J C00Q H00Q 120.0 . . ?
C00O C00Q C00J 120.02(16) . . ?
C00O C00Q H00Q 120.0 . . ?
N007 C00R C00N 101.34(12) . . ?
N007 C00R H00N 111.5 . . ?
N007 C00R H00R 111.5 . . ?
C00N C00R H00N 111.5 . . ?
C00N C00R H00R 111.5 . . ?
H00N C00R H00R 109.3 . . ?
O006 C00S H00S 109.1 . . ?
O006 C00S H00T 109.1 . . ?
O006 C00S C00U 112.44(14) . . ?
H00S C00S H00T 107.8 . . ?
C00U C00S H00S 109.1 . . ?
C00U C00S H00T 109.1 . . ?
Cl01 C00T H00U 109.5 . . ?
Cl01 C00T H00V 109.5 . . ?
C00K C00T Cl01 110.93(11) . . ?
C00K C00T H00U 109.5 . . ?
C00K C00T H00V 109.5 . . ?
H00U C00T H00V 108.0 . . ?
C00S C00U H00W 117.1 . . ?
C00W C00U C00S 125.84(18) . . ?
C00W C00U H00W 117.1 . . ?
C00M C00V H00X 119.8 . . ?
C00O C00V C00M 120.39(16) . . ?
C00O C00V H00X 119.8 . . ?
C00U C00W H00Y 121.4(13) . . ?
C00U C00W H 122.8(17) . . ?
H00Y C00W H 116(2) . . ?

loop_
_geom_bond_atom_site_label_1
_geom_bond_atom_site_label_2
_geom_bond_distance
_geom_bond_site_symmetry_2
_geom_bond_publ_flag
Cl01 C00T 1.8000(16) . ?
O002 C00F 1.4192(17) . ?
O002 C00G 1.3517(19) . ?
O003 C008 1.3478(18) . ?
O003 C00N 1.4517(19) . ?
O004 C00G 1.1941(19) . ?
O005 C008 1.2046(19) . ?
O006 C00G 1.3305(18) . ?
O006 C00S 1.4490(19) . ?
N007 C008 1.369(2) . ?
N007 C00F 1.4044(19) . ?
N007 C00R 1.4582(19) . ?
C009 C00C 1.5320(19) . ?
C009 C00D 1.387(2) . ?
C009 C00E 1.393(2) . ?
C00A C00C 1.534(2) . ?
C00A C00J 1.387(2) . ?
C00A C00M 1.391(2) . ?
C00B C00C 1.520(2) . ?
C00B C00F 1.323(2) . ?
C00B C00L 1.5138(19) . ?
C00C H00C 1.0000 . ?
C00D H00D 0.9500 . ?
C00D C00P 1.392(2) . ?
C00E H00E 0.9500 . ?
C00E C00I 1.394(2) . ?
C00H H00H 0.9500 . ?
C00H C00I 1.381(2) . ?
C00H C00P 1.386(2) . ?
C00I H00I 0.9500 . ?
C00J H00J 0.9500 . ?
C00J C00Q 1.393(2) . ?
C00K H00A 0.9900 . ?
C00K H00B 0.9900 . ?
C00K C00L 1.534(2) . ?
C00K C00T 1.513(2) . ?
C00L H00F 0.9900 . ?
C00L H00G 0.9900 . ?
C00M H00M 0.9500 . ?
C00M C00V 1.389(2) . ?
C00N H00K 0.9900 . ?
C00N H00L 0.9900 . ?
C00N C00R 1.518(2) . ?
C00O H00O 0.9500 . ?
C00O C00Q 1.380(3) . ?
C00O C00V 1.379(3) . ?
C00P H00P 0.9500 . ?
C00Q H00Q 0.9500 . ?
C00R H00N 0.9900 . ?
C00R H00R 0.9900 . ?
C00S H00S 0.9900 . ?
C00S H00T 0.9900 . ?
C00S C00U 1.484(2) . ?
C00T H00U 0.9900 . ?
C00T H00V 0.9900 . ?
C00U H00W 0.9500 . ?
C00U C00W 1.312(3) . ?
C00V H00X 0.9500 . ?
C00W H00Y 0.98(2) . ?
C00W H 0.97(3) . ?
